data_4068145
loop_
_publ_author_name
'Addy, David A.'
'Phillips, Nicholas'
'Pierce, Glesni A.'
'Vidovic, Dragoslav'
'Kr\"amer, Tobias'
'Mallick, Dibyendu'
'Jemmis, Eluvathingal D.'
'Reid, Gill'
'Aldridge, Simon'

_publ_section_title
;
 (Dimethylamino)borylene and Related Complexes of Electron-Rich Metal
 Fragments: Generation of Nucleophile-Resistant Cations by Spontaneous
 Halide Ejection
;
_journal_issue 3
_journal_name_full Organometallics
_journal_page_first 1092
_journal_paper_doi 10.1021/om201144e
_journal_volume 31
_journal_year 2012
_chemical_formula_moiety 'C19 H31 B Fe N O P2, C24 H20 B, 0.5(C6 H5 F)'
_chemical_formula_sum 'C46 H53.5 B2 F0.5 Fe N O P2'
_chemical_formula_weight 785.35
_chemical_melting_point ?
_space_group_IT_number 14
_symmetry_cell_setting monoclinic
_symmetry_space_group_name_Hall '-P 2yn'
_symmetry_space_group_name_H-M 'P 1 21/n 1'
_atom_sites_solution_hydrogens geom
_atom_sites_solution_primary direct
_audit_creation_date 10-05-20
_audit_creation_method CRYSTALS_ver_14.03
_cell_angle_alpha 90
_cell_angle_beta 90.1850(7)
_cell_angle_gamma 90
_cell_formula_units_Z 4
_cell_length_a 11.0448(2)
_cell_length_b 19.8456(3)
_cell_length_c 18.7790(3)
_cell_measurement_reflns_used 9417
_cell_measurement_temperature 150
_cell_measurement_theta_max 27
_cell_measurement_theta_min 5
_cell_volume 4116.16(12)
_computing_cell_refinement 'DENZO/SCALEPACK (Otwinowski & Minor, 1997)'
_computing_data_collection 'COLLECT (Nonius, 2001).'
_computing_data_reduction 'DENZO/SCALEPACK (Otwinowski & Minor, 1997)'
_computing_molecular_graphics 'CAMERON (Watkin et al., 1996)'
_computing_publication_material 'CRYSTALS (Betteridge et al., 2003)'
_computing_structure_refinement 'CRYSTALS (Betteridge et al., 2003)'
_computing_structure_solution 'SIR92 (Altomare et al., 1994)'
_diffrn_ambient_temperature 150
_diffrn_measured_fraction_theta_full 0.992
_diffrn_measured_fraction_theta_max 0.990
_diffrn_measurement_device Area
_diffrn_measurement_device_type 'Nonius KappaCCD'
_diffrn_measurement_method \w
_diffrn_radiation_monochromator graphite
_diffrn_radiation_type 'Mo K\a'
_diffrn_radiation_wavelength 0.71073
_diffrn_reflns_av_R_equivalents 0.054
_diffrn_reflns_limit_h_max 14
_diffrn_reflns_limit_h_min -14
_diffrn_reflns_limit_k_max 25
_diffrn_reflns_limit_k_min -24
_diffrn_reflns_limit_l_max 24
_diffrn_reflns_limit_l_min -24
_diffrn_reflns_number 50587
_diffrn_reflns_theta_full 26.646
_diffrn_reflns_theta_max 27.470
_diffrn_reflns_theta_min 5.142
_diffrn_standards_number 0
_exptl_absorpt_coefficient_mu 0.482
_exptl_absorpt_correction_T_max 0.95
_exptl_absorpt_correction_T_min 0.86
_exptl_absorpt_correction_type multi-scan
_exptl_absorpt_process_details 'DENZO/SCALEPACK (Otwinowski & Minor, 1997)'
_exptl_crystal_colour yellow
_exptl_crystal_density_diffrn 1.267
_exptl_crystal_density_method 'not measured'
_exptl_crystal_description block
_exptl_crystal_F_000 1660
_exptl_crystal_size_max 0.100
_exptl_crystal_size_mid 0.100
_exptl_crystal_size_min 0.100
_refine_diff_density_max 0.75
_refine_diff_density_min -0.72
_refine_ls_extinction_method None
_refine_ls_goodness_of_fit_ref 0.9143
_refine_ls_hydrogen_treatment none
_refine_ls_matrix_type full
_refine_ls_number_parameters 487
_refine_ls_number_reflns 8475
_refine_ls_number_restraints 0
_refine_ls_R_factor_all 0.0861
_refine_ls_R_factor_gt 0.0468
_refine_ls_shift/su_max 0.0006206
_refine_ls_shift/su_mean 0.3634041
_refine_ls_structure_factor_coef Fsqd
_refine_ls_weighting_details
;
 Method= Modified Sheldrick 
 w=1/[\s^2^(F^2^) + ( 0.06P)^2^ + 1.93P] 
 ,where P=(max(Fo^2^,0) + 2Fc^2^)/3 
;
_refine_ls_weighting_scheme calc
_refine_ls_wR_factor_all 0.1213
_refine_ls_wR_factor_gt 0.1078
_refine_ls_wR_factor_ref 0.1213
_reflns_limit_h_max 14
_reflns_limit_h_min -14
_reflns_limit_k_max 25
_reflns_limit_k_min 0
_reflns_limit_l_max 24
_reflns_limit_l_min 0
_reflns_number_gt 5504
_reflns_number_total 9341
_reflns_threshold_expression I>2.0\s(I)
_oxford_diffrn_Wilson_B_factor 2.49
_oxford_diffrn_Wilson_scale 43.61
_oxford_refine_ls_r_factor_ref 0.0861
_oxford_refine_ls_scale 0.15228(7)
_oxford_reflns_number_all 8475
_oxford_reflns_threshold_expression_ref I>-3.0\s(I)
_oxford_structure_analysis_title 042dadv10
_cod_data_source_file om201144e_si_007.cif
_cod_data_source_block global
_cod_depositor_comments
;
The following automatic conversions were performed:

'_chemical_melting_point' value 'not measured' was changed to '?' -
the value is undefined or not given.

'_symmetry_cell_setting' value
'Monoclinic' changed to 'monoclinic' according to
/home/saulius/struct/CIF-dictionaries/cif_core.dic dictionary named
'cif_core.dic' version 2.4.1 from 2010-06-29.

Automatic conversion script
Id: cif_fix_values 1715 2011-07-08 13:25:40Z adriana 
;
_cod_original_sg_symbol_H-M 'P 1 21/n 1 '
_cod_original_formula_sum 'C46 H53.50 B2 F0.50 Fe1 N1 O1 P2'
_cod_database_code 4068145

loop_
_symmetry_equiv_pos_as_xyz
x,y,z
-x,-y,-z
-x+1/2,y+1/2,-z+1/2
x+1/2,-y+1/2,z+1/2

loop_
_atom_site_label
_atom_site_type_symbol
_atom_site_fract_x
_atom_site_fract_y
_atom_site_fract_z
_atom_site_U_iso_or_equiv
_atom_site_occupancy
_atom_site_adp_type
_atom_site_refinement_flags_posn
_atom_site_disorder_assembly
_atom_site_disorder_group
Fe1 Fe 0.73035(3) 0.389774(17) 0.898275(18) 0.0287 1.0000 Uani . . .
P2 P 0.90639(6) 0.39471(3) 0.84658(4) 0.0342 1.0000 Uani . . .
C3 C 1.0271(3) 0.4318(2) 0.89984(19) 0.0638 1.0000 Uani . . .
C4 C 0.9236(3) 0.43967(16) 0.76359(17) 0.0550 1.0000 Uani . . .
C5 C 0.9643(3) 0.30927(14) 0.82599(16) 0.0454 1.0000 Uani . . .
C6 C 0.8631(2) 0.25718(14) 0.83415(14) 0.0397 1.0000 Uani . . .
P7 P 0.76839(6) 0.28338(3) 0.90830(3) 0.0311 1.0000 Uani . . .
C8 C 0.8595(2) 0.25890(14) 0.98508(14) 0.0375 1.0000 Uani . . .
C9 C 0.6448(3) 0.22360(14) 0.91468(15) 0.0420 1.0000 Uani . . .
C10 C 0.6639(2) 0.39398(14) 1.00344(13) 0.0364 1.0000 Uani . . .
C11 C 0.7650(3) 0.43660(13) 0.99736(13) 0.0369 1.0000 Uani . . .
C12 C 0.7377(3) 0.48547(13) 0.94427(14) 0.0418 1.0000 Uani . . .
C13 C 0.6192(3) 0.47299(14) 0.91923(14) 0.0428 1.0000 Uani . . .
C14 C 0.5734(3) 0.41582(14) 0.95570(14) 0.0388 1.0000 Uani . . .
B15 B 0.6652(3) 0.37705(14) 0.81135(16) 0.0329 1.0000 Uani . . .
N16 N 0.61876(19) 0.36958(10) 0.74352(10) 0.0321 1.0000 Uani . . .
C17 C 0.5666(3) 0.30529(14) 0.72008(16) 0.0478 1.0000 Uani . . .
C18 C 0.6246(2) 0.42269(12) 0.69153(13) 0.0304 1.0000 Uani . . .
C19 C 0.6033(2) 0.48877(13) 0.71176(14) 0.0364 1.0000 Uani . . .
C20 C 0.6122(2) 0.54051(13) 0.66256(14) 0.0358 1.0000 Uani . . .
C21 C 0.6392(2) 0.52656(12) 0.59230(13) 0.0316 1.0000 Uani . . .
O22 O 0.64423(18) 0.58122(9) 0.54752(9) 0.0436 1.0000 Uani . . .
C23 C 0.6727(3) 0.56843(15) 0.47463(14) 0.0457 1.0000 Uani . . .
C24 C 0.6585(3) 0.46084(14) 0.57136(14) 0.0392 1.0000 Uani . . .
C25 C 0.6513(3) 0.40907(14) 0.62110(13) 0.0396 1.0000 Uani . . .
F26 F -0.0697(4) 0.4061(2) 0.5842(2) 0.0804 0.5000 Uani . 2 1
C27 C -0.0368(3) 0.45117(18) 0.54483(19) 0.0567 1.0000 Uani . . .
C28 C -0.0083(3) 0.51285(18) 0.57215(17) 0.0559 1.0000 Uani . . .
C29 C 0.0304(3) 0.56306(18) 0.52657(18) 0.0588 1.0000 Uani . . .
C30 C 0.3423(2) 0.68224(12) 0.80066(13) 0.0296 1.0000 Uani . . .
C31 C 0.3088(2) 0.74292(13) 0.83372(13) 0.0333 1.0000 Uani . . .
C32 C 0.3878(2) 0.78046(14) 0.87555(14) 0.0390 1.0000 Uani . . .
C33 C 0.5053(3) 0.75921(15) 0.88600(15) 0.0431 1.0000 Uani . . .
C34 C 0.5429(3) 0.70092(15) 0.85288(17) 0.0481 1.0000 Uani . . .
C35 C 0.4629(2) 0.66380(14) 0.81117(14) 0.0392 1.0000 Uani . . .
B36 B 0.2499(3) 0.63909(15) 0.74886(15) 0.0304 1.0000 Uani . . .
C37 C 0.2786(2) 0.55755(12) 0.75176(13) 0.0297 1.0000 Uani . . .
C38 C 0.2502(2) 0.51384(13) 0.69611(14) 0.0362 1.0000 Uani . . .
C39 C 0.2568(3) 0.44415(14) 0.70231(15) 0.0452 1.0000 Uani . . .
C40 C 0.2941(3) 0.41537(14) 0.76535(17) 0.0469 1.0000 Uani . . .
C41 C 0.3244(2) 0.45637(14) 0.82218(16) 0.0425 1.0000 Uani . . .
C42 C 0.3168(2) 0.52611(14) 0.81463(14) 0.0356 1.0000 Uani . . .
C43 C 0.2638(2) 0.67210(12) 0.66926(13) 0.0316 1.0000 Uani . . .
C44 C 0.3442(2) 0.64834(13) 0.61743(13) 0.0344 1.0000 Uani . . .
C45 C 0.3586(3) 0.67921(14) 0.55144(14) 0.0395 1.0000 Uani . . .
C46 C 0.2918(3) 0.73588(15) 0.53443(15) 0.0450 1.0000 Uani . . .
C47 C 0.2120(3) 0.76173(15) 0.58403(16) 0.0470 1.0000 Uani . . .
C48 C 0.1993(2) 0.73045(13) 0.64978(14) 0.0370 1.0000 Uani . . .
C49 C 0.1082(2) 0.64131(12) 0.77566(13) 0.0297 1.0000 Uani . . .
C50 C 0.0757(2) 0.64366(13) 0.84753(14) 0.0365 1.0000 Uani . . .
C51 C -0.0436(3) 0.63589(14) 0.87022(16) 0.0457 1.0000 Uani . . .
C52 C -0.1352(3) 0.62510(14) 0.82128(18) 0.0463 1.0000 Uani . . .
C53 C -0.1075(3) 0.62305(14) 0.74978(17) 0.0444 1.0000 Uani . . .
C54 C 0.0121(2) 0.63122(13) 0.72810(15) 0.0370 1.0000 Uani . . .
H31 H 1.0361 0.4103 0.9445 0.0982 1.0000 Uiso R . .
H33 H 1.0062 0.4781 0.9085 0.0987 1.0000 Uiso R . .
H32 H 1.1032 0.4306 0.8755 0.0976 1.0000 Uiso R . .
H41 H 0.8774 0.4218 0.7241 0.0831 1.0000 Uiso R . .
H43 H 0.9003 0.4869 0.7678 0.0834 1.0000 Uiso R . .
H42 H 1.0060 0.4397 0.7464 0.0823 1.0000 Uiso R . .
H51 H 1.0260 0.2995 0.8621 0.0566 1.0000 Uiso R . .
H52 H 0.9966 0.3080 0.7770 0.0557 1.0000 Uiso R . .
H62 H 0.8961 0.2136 0.8441 0.0474 1.0000 Uiso R . .
H61 H 0.8125 0.2555 0.7911 0.0469 1.0000 Uiso R . .
H83 H 0.8117 0.2668 1.0259 0.0536 1.0000 Uiso R . .
H82 H 0.9346 0.2838 0.9870 0.0525 1.0000 Uiso R . .
H81 H 0.8820 0.2115 0.9807 0.0529 1.0000 Uiso R . .
H91 H 0.5976 0.2350 0.9557 0.0632 1.0000 Uiso R . .
H93 H 0.6755 0.1773 0.9180 0.0626 1.0000 Uiso R . .
H92 H 0.5936 0.2269 0.8726 0.0630 1.0000 Uiso R . .
H101 H 0.6580 0.3555 1.0375 0.0417 1.0000 Uiso R . .
H111 H 0.8418 0.4345 1.0264 0.0453 1.0000 Uiso R . .
H121 H 0.7917 0.5219 0.9272 0.0507 1.0000 Uiso R . .
H131 H 0.5735 0.5000 0.8845 0.0537 1.0000 Uiso R . .
H141 H 0.4954 0.3936 0.9485 0.0460 1.0000 Uiso R . .
H172 H 0.4898 0.3138 0.6952 0.0735 1.0000 Uiso R . .
H171 H 0.5524 0.2763 0.7601 0.0731 1.0000 Uiso R . .
H173 H 0.6229 0.2829 0.6888 0.0730 1.0000 Uiso R . .
H191 H 0.5816 0.4981 0.7588 0.0442 1.0000 Uiso R . .
H201 H 0.5992 0.5848 0.6776 0.0442 1.0000 Uiso R . .
H231 H 0.6713 0.6118 0.4507 0.0667 1.0000 Uiso R . .
H233 H 0.7516 0.5465 0.4713 0.0676 1.0000 Uiso R . .
H232 H 0.6115 0.5392 0.4539 0.0665 1.0000 Uiso R . .
H241 H 0.6766 0.4503 0.5240 0.0467 1.0000 Uiso R . .
H251 H 0.6665 0.3637 0.6048 0.0472 1.0000 Uiso R . .
H281 H -0.0162 0.5222 0.6218 0.0658 1.0000 Uiso R . .
H291 H 0.0514 0.6083 0.5429 0.0710 1.0000 Uiso R . .
H311 H 0.2287 0.7583 0.8277 0.0394 1.0000 Uiso R . .
H321 H 0.3599 0.8211 0.8981 0.0483 1.0000 Uiso R . .
H331 H 0.5581 0.7838 0.9160 0.0552 1.0000 Uiso R . .
H341 H 0.6243 0.6845 0.8587 0.0559 1.0000 Uiso R . .
H351 H 0.4923 0.6256 0.7883 0.0482 1.0000 Uiso R . .
H381 H 0.2246 0.5330 0.6525 0.0436 1.0000 Uiso R . .
H391 H 0.2361 0.4171 0.6623 0.0522 1.0000 Uiso R . .
H401 H 0.3010 0.3691 0.7711 0.0565 1.0000 Uiso R . .
H411 H 0.3498 0.4370 0.8652 0.0475 1.0000 Uiso R . .
H421 H 0.3397 0.5536 0.8533 0.0456 1.0000 Uiso R . .
H441 H 0.3907 0.6095 0.6292 0.0416 1.0000 Uiso R . .
H451 H 0.4127 0.6613 0.5165 0.0462 1.0000 Uiso R . .
H461 H 0.3008 0.7582 0.4885 0.0517 1.0000 Uiso R . .
H471 H 0.1672 0.7993 0.5720 0.0569 1.0000 Uiso R . .
H481 H 0.1456 0.7502 0.6828 0.0425 1.0000 Uiso R . .
H501 H 0.1384 0.6506 0.8814 0.0418 1.0000 Uiso R . .
H511 H -0.0631 0.6386 0.9202 0.0548 1.0000 Uiso R . .
H521 H -0.2161 0.6194 0.8356 0.0596 1.0000 Uiso R . .
H531 H -0.1673 0.6160 0.7156 0.0539 1.0000 Uiso R . .
H541 H 0.0288 0.6291 0.6787 0.0428 1.0000 Uiso R . .
H271 H -0.0623 0.4167 0.5765 0.0678 0.5000 Uiso R 2 2

loop_
_atom_site_aniso_label
_atom_site_aniso_U_11
_atom_site_aniso_U_22
_atom_site_aniso_U_33
_atom_site_aniso_U_23
_atom_site_aniso_U_13
_atom_site_aniso_U_12
Fe1 0.0342(2) 0.02637(19) 0.02565(19) -0.00035(15) 0.00155(14) -0.00105(15)
P2 0.0358(4) 0.0342(4) 0.0325(4) 0.0009(3) 0.0043(3) -0.0027(3)
C3 0.0433(18) 0.084(3) 0.064(2) -0.016(2) 0.0048(16) -0.0151(17)
C4 0.0534(19) 0.055(2) 0.0563(19) 0.0216(16) 0.0179(16) 0.0039(15)
C5 0.0471(17) 0.0445(17) 0.0446(16) 0.0059(14) 0.0165(13) 0.0107(14)
C6 0.0488(17) 0.0368(15) 0.0336(14) 0.0009(12) 0.0057(12) 0.0091(13)
P7 0.0390(4) 0.0272(3) 0.0272(3) -0.0002(3) 0.0009(3) -0.0008(3)
C8 0.0435(15) 0.0363(15) 0.0326(14) 0.0032(12) 0.0016(12) 0.0033(12)
C9 0.0522(17) 0.0336(15) 0.0402(16) 0.0041(12) -0.0017(13) -0.0093(13)
C10 0.0461(16) 0.0376(15) 0.0255(13) -0.0024(12) 0.0054(11) 0.0010(13)
C11 0.0453(16) 0.0369(15) 0.0285(13) -0.0072(12) -0.0001(12) 0.0004(12)
C12 0.0593(19) 0.0292(14) 0.0369(15) -0.0072(12) 0.0055(14) -0.0010(13)
C13 0.0588(19) 0.0383(16) 0.0311(14) -0.0037(12) 0.0002(13) 0.0144(14)
C14 0.0397(15) 0.0451(16) 0.0317(14) -0.0046(12) 0.0034(12) 0.0064(13)
B15 0.0368(16) 0.0224(15) 0.0396(17) 0.0036(13) 0.0082(13) 0.0014(12)
N16 0.0426(13) 0.0270(11) 0.0266(11) 0.0012(9) -0.0015(9) -0.0021(9)
C17 0.068(2) 0.0346(16) 0.0408(16) 0.0012(13) -0.0057(15) -0.0131(14)
C18 0.0349(14) 0.0285(13) 0.0278(13) -0.0013(11) -0.0025(11) -0.0009(11)
C19 0.0449(16) 0.0373(15) 0.0271(13) -0.0022(12) 0.0051(12) 0.0046(12)
C20 0.0447(16) 0.0284(14) 0.0342(14) -0.0019(12) 0.0013(12) 0.0057(12)
C21 0.0356(14) 0.0298(14) 0.0295(13) 0.0038(11) 0.0031(11) 0.0002(11)
O22 0.0639(13) 0.0344(10) 0.0327(10) 0.0055(9) 0.0123(9) 0.0043(9)
C23 0.065(2) 0.0414(17) 0.0308(14) 0.0065(13) 0.0109(14) 0.0023(14)
C24 0.0567(18) 0.0358(15) 0.0253(13) -0.0027(12) 0.0037(12) -0.0006(13)
C25 0.0605(18) 0.0291(14) 0.0293(14) -0.0053(11) 0.0004(13) 0.0006(13)
F26 0.108(4) 0.062(3) 0.071(3) 0.014(2) 0.008(3) 0.011(2)
C27 0.055(2) 0.054(2) 0.061(2) 0.0025(18) 0.0001(16) 0.0064(16)
C28 0.055(2) 0.067(2) 0.0452(18) -0.0148(17) -0.0040(15) 0.0060(17)
C29 0.063(2) 0.055(2) 0.058(2) -0.0173(18) 0.0014(17) 0.0034(17)
C30 0.0340(14) 0.0301(13) 0.0247(12) 0.0032(11) 0.0037(10) 0.0029(11)
C31 0.0345(14) 0.0312(14) 0.0343(14) -0.0004(12) -0.0022(11) 0.0054(11)
C32 0.0453(16) 0.0323(14) 0.0394(15) -0.0049(12) -0.0013(12) 0.0021(12)
C33 0.0402(16) 0.0432(16) 0.0458(17) -0.0060(14) -0.0046(13) -0.0033(13)
C34 0.0316(15) 0.0525(19) 0.0602(19) -0.0063(16) -0.0023(14) 0.0049(13)
C35 0.0392(15) 0.0383(15) 0.0401(15) -0.0090(13) 0.0045(13) 0.0059(12)
B36 0.0338(15) 0.0318(15) 0.0256(14) -0.0017(12) 0.0022(12) 0.0050(12)
C37 0.0280(13) 0.0330(14) 0.0282(13) 0.0001(11) 0.0052(10) 0.0014(11)
C38 0.0438(15) 0.0342(15) 0.0306(13) -0.0008(12) 0.0004(12) 0.0014(12)
C39 0.0620(19) 0.0317(15) 0.0419(16) -0.0053(13) 0.0134(14) -0.0029(13)
C40 0.0529(18) 0.0305(15) 0.0574(19) 0.0075(14) 0.0173(15) 0.0055(13)
C41 0.0387(15) 0.0438(17) 0.0450(16) 0.0132(14) -0.0006(13) 0.0053(13)
C42 0.0359(14) 0.0395(15) 0.0315(14) -0.0003(12) 0.0005(11) 0.0015(12)
C43 0.0334(14) 0.0306(14) 0.0308(13) -0.0037(11) -0.0010(11) -0.0031(11)
C44 0.0373(14) 0.0331(14) 0.0327(14) -0.0032(11) 0.0010(12) -0.0013(12)
C45 0.0447(16) 0.0453(17) 0.0288(14) -0.0050(12) 0.0060(12) -0.0129(13)
C46 0.0572(18) 0.0460(17) 0.0318(15) 0.0108(13) -0.0002(14) -0.0129(15)
C47 0.0480(17) 0.0435(17) 0.0496(18) 0.0150(14) -0.0021(14) 0.0012(14)
C48 0.0401(15) 0.0363(15) 0.0345(14) 0.0030(12) 0.0024(12) 0.0048(12)
C49 0.0348(14) 0.0205(12) 0.0337(13) 0.0020(11) 0.0009(11) 0.0034(10)
C50 0.0407(15) 0.0345(15) 0.0344(14) 0.0000(12) 0.0034(12) 0.0035(12)
C51 0.0539(19) 0.0371(15) 0.0462(17) 0.0039(14) 0.0178(15) 0.0050(14)
C52 0.0343(15) 0.0350(16) 0.070(2) 0.0090(15) 0.0100(15) 0.0057(12)
C53 0.0370(15) 0.0354(16) 0.0606(19) 0.0074(14) -0.0077(14) -0.0017(12)
C54 0.0400(15) 0.0304(14) 0.0405(15) 0.0027(12) -0.0006(12) 0.0010(12)

loop_
_atom_type_symbol
_atom_type_scat_dispersion_real
_atom_type_scat_dispersion_imag
_atom_type_scat_Cromer_Mann_a1
_atom_type_scat_Cromer_Mann_b1
_atom_type_scat_Cromer_Mann_a2
_atom_type_scat_Cromer_Mann_b2
_atom_type_scat_Cromer_Mann_a3
_atom_type_scat_Cromer_Mann_b3
_atom_type_scat_Cromer_Mann_a4
_atom_type_scat_Cromer_Mann_b4
_atom_type_scat_Cromer_Mann_c
_atom_type_scat_source
C 0.0033 0.0016 2.3100 20.8439 1.0200 10.2075 1.5886 0.5687 0.8650 51.6512 0.2156 'International Tables Vol C 4.2.6.8 and 6.1.1.4'
H 0.0000 0.0000 0.4930 10.5109 0.3229 26.1257 0.1402 3.1424 0.0408 57.7998 0.0030 'International Tables Vol C 4.2.6.8 and 6.1.1.4'
B 0.0013 0.0007 2.0545 23.2185 1.3326 1.0210 1.0979 60.3498 0.7068 0.1403 -0.1932 'International Tables Vol C 4.2.6.8 and 6.1.1.4'
N 0.0061 0.0033 12.2126 0.0057 3.1322 9.8933 2.0125 28.9975 1.1663 0.5826 -11.5290 'International Tables Vol C 4.2.6.8 and 6.1.1.4'
Fe 0.3463 0.8444 11.7695 4.7611 7.3573 0.3072 3.5222 15.3535 2.3045 76.8805 1.0369 'International Tables Vol C 4.2.6.8 and 6.1.1.4'
P 0.1023 0.0942 6.4345 1.9067 4.1791 27.1570 1.7800 0.5260 1.4908 68.1645 1.1149 'International Tables Vol C 4.2.6.8 and 6.1.1.4'
O 0.0106 0.0060 3.0485 13.2771 2.2868 5.7011 1.5463 0.3239 0.8670 32.9089 0.2508 'International Tables Vol C 4.2.6.8 and 6.1.1.4'
F 0.0171 0.0103 3.5392 10.2825 2.6412 4.2944 1.5170 0.2615 1.0243 26.1476 0.2776 'International Tables Vol C 4.2.6.8 and 6.1.1.4'

loop_
_geom_angle_atom_site_label_1
_geom_angle_site_symmetry_1
_geom_angle_atom_site_label_2
_geom_angle_atom_site_label_3
_geom_angle_site_symmetry_3
_geom_angle
_geom_angle_publ_flag
P2 . Fe1 P7 . 84.79(3) yes
P2 . Fe1 C10 . 136.79(8) yes
P7 . Fe1 C10 . 91.45(8) yes
P2 . Fe1 C11 . 102.32(8) yes
P7 . Fe1 C11 . 108.56(8) yes
C10 . Fe1 C11 . 38.86(10) yes
P2 . Fe1 C12 . 96.31(9) yes
P7 . Fe1 C12 . 147.72(8) yes
C10 . Fe1 C12 . 65.80(11) yes
C11 . Fe1 C12 . 39.57(10) yes
P2 . Fe1 C13 . 124.91(9) yes
P7 . Fe1 C13 . 150.17(9) yes
C10 . Fe1 C13 . 65.64(11) yes
C11 . Fe1 C13 . 65.95(11) yes
C12 . Fe1 C13 . 39.42(11) yes
P2 . Fe1 C14 . 162.42(8) yes
P7 . Fe1 C14 . 110.78(8) yes
C10 . Fe1 C14 . 39.01(10) yes
C11 . Fe1 C14 . 65.71(11) yes
C12 . Fe1 C14 . 66.20(12) yes
P2 . Fe1 B15 . 87.53(9) yes
P7 . Fe1 B15 . 91.09(9) yes
C10 . Fe1 B15 . 135.65(12) yes
C11 . Fe1 B15 . 158.57(12) yes
C12 . Fe1 B15 . 121.19(12) yes
C13 . Fe1 C14 . 39.46(11) yes
C13 . Fe1 B15 . 92.77(12) yes
C14 . Fe1 B15 . 99.87(12) yes
Fe1 . P2 C3 . 115.24(11) yes
Fe1 . P2 C4 . 120.23(10) yes
C3 . P2 C4 . 101.26(17) yes
Fe1 . P2 C5 . 111.17(9) yes
C3 . P2 C5 . 103.44(16) yes
C4 . P2 C5 . 103.56(14) yes
P2 . C3 H31 . 112.3 no
P2 . C3 H33 . 107.7 no
H31 . C3 H33 . 107.9 no
P2 . C3 H32 . 111.7 no
H31 . C3 H32 . 108.7 no
H33 . C3 H32 . 108.3 no
P2 . C4 H41 . 115.1 no
P2 . C4 H43 . 112.1 no
H41 . C4 H43 . 105.9 no
P2 . C4 H42 . 113.0 no
H41 . C4 H42 . 103.8 no
H43 . C4 H42 . 106.1 no
P2 . C5 C6 . 110.14(18) yes
P2 . C5 H51 . 106.0 no
C6 . C5 H51 . 107.7 no
P2 . C5 H52 . 110.1 no
C6 . C5 H52 . 110.0 no
H51 . C5 H52 . 112.8 no
C5 . C6 P7 . 107.78(19) yes
C5 . C6 H62 . 110.6 no
P7 . C6 H62 . 109.1 no
C5 . C6 H61 . 110.8 no
P7 . C6 H61 . 108.2 no
H62 . C6 H61 . 110.3 no
C6 . P7 Fe1 . 108.94(9) yes
C6 . P7 C8 . 102.23(13) yes
Fe1 . P7 C8 . 115.87(9) yes
C6 . P7 C9 . 107.35(13) yes
Fe1 . P7 C9 . 119.94(10) yes
C8 . P7 C9 . 100.79(13) yes
P7 . C8 H83 . 106.8 no
P7 . C8 H82 . 111.4 no
H83 . C8 H82 . 111.5 no
P7 . C8 H81 . 109.3 no
H83 . C8 H81 . 111.8 no
H82 . C8 H81 . 106.1 no
P7 . C9 H91 . 108.1 no
P7 . C9 H93 . 110.9 no
H91 . C9 H93 . 111.0 no
P7 . C9 H92 . 109.7 no
H91 . C9 H92 . 108.7 no
H93 . C9 H92 . 108.3 no
Fe1 . C10 C11 . 70.68(14) yes
Fe1 . C10 C14 . 70.42(15) yes
C11 . C10 C14 . 109.0(2) yes
Fe1 . C10 H101 . 126.4 no
C11 . C10 H101 . 124.4 no
C14 . C10 H101 . 126.5 no
Fe1 . C11 C10 . 70.46(15) yes
Fe1 . C11 C12 . 69.24(15) yes
C10 . C11 C12 . 107.5(2) yes
Fe1 . C11 H111 . 127.4 no
C10 . C11 H111 . 126.8 no
C12 . C11 H111 . 125.7 no
Fe1 . C12 C11 . 71.19(15) yes
Fe1 . C12 C13 . 70.59(15) yes
C11 . C12 C13 . 107.9(2) yes
Fe1 . C12 H121 . 123.6 no
C11 . C12 H121 . 126.7 no
C13 . C12 H121 . 125.4 no
Fe1 . C13 C12 . 70.00(15) yes
Fe1 . C13 C14 . 70.77(15) yes
C12 . C13 C14 . 108.1(2) yes
Fe1 . C13 H131 . 127.2 no
C12 . C13 H131 . 126.9 no
C14 . C13 H131 . 124.9 no
Fe1 . C14 C13 . 69.76(15) yes
Fe1 . C14 C10 . 70.57(15) yes
C13 . C14 C10 . 107.4(3) yes
Fe1 . C14 H141 . 123.0 no
C13 . C14 H141 . 127.6 no
C10 . C14 H141 . 125.0 no
Fe1 . B15 N16 . 177.4(2) yes
B15 . N16 C17 . 121.0(2) yes
B15 . N16 C18 . 122.0(2) yes
C17 . N16 C18 . 116.9(2) yes
N16 . C17 H172 . 109.4 no
N16 . C17 H171 . 110.6 no
H172 . C17 H171 . 109.4 no
N16 . C17 H173 . 109.2 no
H172 . C17 H173 . 110.3 no
H171 . C17 H173 . 107.9 no
N16 . C18 C19 . 120.0(2) yes
N16 . C18 C25 . 121.1(2) yes
C19 . C18 C25 . 119.0(2) yes
C18 . C19 C20 . 120.4(2) yes
C18 . C19 H191 . 119.4 no
C20 . C19 H191 . 120.2 no
C19 . C20 C21 . 120.3(2) yes
C19 . C20 H201 . 119.0 no
C21 . C20 H201 . 120.7 no
C20 . C21 O22 . 115.8(2) yes
C20 . C21 C24 . 119.7(2) yes
O22 . C21 C24 . 124.5(2) yes
C21 . O22 C23 . 117.1(2) yes
O22 . C23 H231 . 106.4 no
O22 . C23 H233 . 109.9 no
H231 . C23 H233 . 112.2 no
O22 . C23 H232 . 109.6 no
H231 . C23 H232 . 109.5 no
H233 . C23 H232 . 109.1 no
C21 . C24 C25 . 119.9(2) yes
C21 . C24 H241 . 121.1 no
C25 . C24 H241 . 119.0 no
C24 . C25 C18 . 120.7(2) yes
C24 . C25 H251 . 117.7 no
C18 . C25 H251 . 121.6 no
C29 2_566 C27 F26 . 117.3(4) yes
C29 2_566 C27 C28 . 122.6(3) yes
F26 . C27 C28 . 120.1(4) yes
C29 2_566 C27 C28 . 122.6(3) yes
C29 2_566 C27 H271 . 118.7 no
C28 . C27 H271 . 118.7 no
C27 . C28 C29 . 119.1(3) yes
C27 . C28 H281 . 121.3 no
C29 . C28 H281 . 119.6 no
C28 . C29 C27 2_566 118.3(3) yes
C28 . C29 H291 . 122.8 no
C27 2_566 C29 H291 . 118.9 no
C31 . C30 C35 . 114.5(2) yes
C31 . C30 B36 . 122.9(2) yes
C35 . C30 B36 . 122.5(2) yes
C30 . C31 C32 . 122.9(2) yes
C30 . C31 H311 . 118.2 no
C32 . C31 H311 . 118.8 no
C31 . C32 C33 . 120.4(3) yes
C31 . C32 H321 . 119.8 no
C33 . C32 H321 . 119.8 no
C32 . C33 C34 . 118.5(3) yes
C32 . C33 H331 . 120.4 no
C34 . C33 H331 . 121.1 no
C33 . C34 C35 . 120.5(3) yes
C33 . C34 H341 . 121.1 no
C35 . C34 H341 . 118.4 no
C30 . C35 C34 . 123.1(3) yes
C30 . C35 H351 . 118.8 no
C34 . C35 H351 . 118.1 no
C30 . B36 C37 . 111.8(2) yes
C30 . B36 C43 . 105.7(2) yes
C37 . B36 C43 . 113.8(2) yes
C30 . B36 C49 . 113.2(2) yes
C37 . B36 C49 . 101.5(2) yes
C43 . B36 C49 . 111.1(2) yes
B36 . C37 C38 . 122.9(2) yes
B36 . C37 C42 . 121.5(2) yes
C38 . C37 C42 . 114.9(2) yes
C37 . C38 C39 . 123.0(3) yes
C37 . C38 H381 . 117.7 no
C39 . C38 H381 . 119.2 no
C38 . C39 C40 . 120.0(3) yes
C38 . C39 H391 . 118.8 no
C40 . C39 H391 . 121.1 no
C39 . C40 C41 . 119.4(3) yes
C39 . C40 H401 . 122.4 no
C41 . C40 H401 . 118.2 no
C40 . C41 C42 . 119.4(3) yes
C40 . C41 H411 . 119.7 no
C42 . C41 H411 . 120.9 no
C37 . C42 C41 . 123.1(3) yes
C37 . C42 H421 . 118.1 no
C41 . C42 H421 . 118.8 no
B36 . C43 C44 . 124.1(2) yes
B36 . C43 C48 . 121.1(2) yes
C44 . C43 C48 . 114.7(2) yes
C43 . C44 C45 . 123.0(3) yes
C43 . C44 H441 . 116.9 no
C45 . C44 H441 . 120.1 no
C44 . C45 C46 . 120.1(3) yes
C44 . C45 H451 . 121.3 no
C46 . C45 H451 . 118.5 no
C45 . C46 C47 . 119.1(3) yes
C45 . C46 H461 . 121.2 no
C47 . C46 H461 . 119.6 no
C46 . C47 C48 . 120.0(3) yes
C46 . C47 H471 . 118.6 no
C48 . C47 H471 . 121.5 no
C43 . C48 C47 . 123.1(3) yes
C43 . C48 H481 . 119.3 no
C47 . C48 H481 . 117.6 no
B36 . C49 C50 . 122.9(2) yes
B36 . C49 C54 . 121.4(2) yes
C50 . C49 C54 . 115.1(2) yes
C49 . C50 C51 . 122.5(3) yes
C49 . C50 H501 . 117.5 no
C51 . C50 H501 . 120.0 no
C50 . C51 C52 . 120.3(3) yes
C50 . C51 H511 . 120.3 no
C52 . C51 H511 . 119.3 no
C51 . C52 C53 . 119.2(3) yes
C51 . C52 H521 . 121.6 no
C53 . C52 H521 . 119.2 no
C52 . C53 C54 . 119.7(3) yes
C52 . C53 H531 . 121.1 no
C54 . C53 H531 . 119.2 no
C49 . C54 C53 . 123.2(3) yes
C49 . C54 H541 . 118.9 no
C53 . C54 H541 . 117.9 no

loop_
_geom_bond_atom_site_label_1
_geom_bond_atom_site_label_2
_geom_bond_site_symmetry_2
_geom_bond_distance
_geom_bond_publ_flag
Fe1 P2 . 2.1782(8) yes
Fe1 P7 . 2.1609(7) yes
Fe1 C10 . 2.111(2) yes
Fe1 C11 . 2.114(3) yes
Fe1 C12 . 2.088(3) yes
Fe1 C13 . 2.095(3) yes
Fe1 C14 . 2.109(3) yes
Fe1 B15 . 1.800(3) yes
P2 C3 . 1.820(3) yes
P2 C4 . 1.806(3) yes
P2 C5 . 1.853(3) yes
C3 H31 . 0.946 no
C3 H33 . 0.961 no
C3 H32 . 0.958 no
C4 H41 . 0.967 no
C4 H43 . 0.975 no
C4 H42 . 0.966 no
C5 C6 . 1.531(4) yes
C5 H51 . 0.978 no
C5 H52 . 0.989 no
C6 P7 . 1.820(3) yes
C6 H62 . 0.956 no
C6 H61 . 0.982 no
P7 C8 . 1.821(3) yes
P7 C9 . 1.813(3) yes
C8 H83 . 0.945 no
C8 H82 . 0.966 no
C8 H81 . 0.976 no
C9 H91 . 0.959 no
C9 H93 . 0.981 no
C9 H92 . 0.973 no
C10 C11 . 1.405(4) yes
C10 C14 . 1.409(4) yes
C10 H101 . 0.998 no
C11 C12 . 1.422(4) yes
C11 H111 . 1.008 no
C12 C13 . 1.411(4) yes
C12 H121 . 0.991 no
C13 C14 . 1.420(4) yes
C13 H131 . 0.982 no
C14 H141 . 0.977 no
B15 N16 . 1.380(4) yes
N16 C17 . 1.467(3) yes
N16 C18 . 1.438(3) yes
C17 H172 . 0.982 no
C17 H171 . 0.960 no
C17 H173 . 0.965 no
C18 C19 . 1.386(3) yes
C18 C25 . 1.383(3) yes
C19 C20 . 1.385(4) yes
C19 H191 . 0.934 no
C20 C21 . 1.382(3) yes
C20 H201 . 0.934 no
C21 O22 . 1.374(3) yes
C21 C24 . 1.379(4) yes
O22 C23 . 1.428(3) yes
C23 H231 . 0.971 no
C23 H233 . 0.977 no
C23 H232 . 0.971 no
C24 C25 . 1.391(4) yes
C24 H241 . 0.936 no
C25 H251 . 0.966 no
F26 C27 . 1.217(5) yes
C27 C29 2_566 1.372(5) yes
C27 C28 . 1.364(5) yes
C27 C29 2_566 1.372(5) yes
C27 C28 . 1.364(5) yes
C27 H271 . 0.950 no
C28 C29 . 1.382(5) yes
C28 H281 . 0.955 no
C29 H291 . 0.976 no
C30 C31 . 1.405(3) yes
C30 C35 . 1.395(4) yes
C30 B36 . 1.648(4) yes
C31 C32 . 1.389(4) yes
C31 H311 . 0.942 no
C32 C33 . 1.378(4) yes
C32 H321 . 0.962 no
C33 C34 . 1.378(4) yes
C33 H331 . 0.946 no
C34 C35 . 1.390(4) yes
C34 H341 . 0.962 no
C35 H351 . 0.930 no
B36 C37 . 1.650(4) yes
B36 C43 . 1.640(4) yes
B36 C49 . 1.645(4) yes
C37 C38 . 1.393(3) yes
C37 C42 . 1.399(3) yes
C38 C39 . 1.390(4) yes
C38 H381 . 0.945 no
C39 C40 . 1.376(4) yes
C39 H391 . 0.951 no
C40 C41 . 1.382(4) yes
C40 H401 . 0.929 no
C41 C42 . 1.394(4) yes
C41 H411 . 0.937 no
C42 H421 . 0.942 no
C43 C44 . 1.401(4) yes
C43 C48 . 1.408(4) yes
C44 C45 . 1.392(4) yes
C44 H441 . 0.952 no
C45 C46 . 1.382(4) yes
C45 H451 . 0.957 no
C46 C47 . 1.383(4) yes
C46 H461 . 0.974 no
C47 C48 . 1.390(4) yes
C47 H471 . 0.924 no
C48 H481 . 0.945 no
C49 C50 . 1.399(3) yes
C49 C54 . 1.399(4) yes
C50 C51 . 1.394(4) yes
C50 H501 . 0.950 no
C51 C52 . 1.382(4) yes
C51 H511 . 0.965 no
C52 C53 . 1.379(4) yes
C52 H521 . 0.940 no
C53 C54 . 1.394(4) yes
C53 H531 . 0.929 no
C54 H541 . 0.946 no
